data_7026506
loop_
_publ_author_name
'Ali, Shoaib'
'Muryn, Christopher A.'
'Tuna, Floriana'
'Winpenny, Richard E. P.'

_publ_section_title
;
 Synthesis and structural and magnetic characterisation of cobalt(ii)
 complexes of mixed phosphonate-antimonate ligands.
;
_journal_issue 40
_journal_name_full 'Dalton transactions (Cambridge, England : 2003)'
_journal_page_first 9588
_journal_page_last 9597
_journal_paper_doi 10.1039/c0dt00482k
_journal_volume 39
_journal_year 2010
_chemical_formula_sum 'C62 H58 Cl4 Co2 N2 O20 P4 Sb4'
_chemical_formula_weight 2021.64
_chemical_name_systematic
;
?
;
_space_group_IT_number 14
_symmetry_cell_setting monoclinic
_symmetry_space_group_name_Hall '-P 2yn'
_symmetry_space_group_name_H-M 'P 1 21/n 1'
_atom_sites_solution_hydrogens geom
_atom_sites_solution_primary direct
_atom_sites_solution_secondary difmap
_audit_creation_method SHELXL-97
_cell_angle_alpha 90.00
_cell_angle_beta 101.803(3)
_cell_angle_gamma 90.00
_cell_formula_units_Z 2
_cell_length_a 12.3692(3)
_cell_length_b 12.0030(4)
_cell_length_c 24.8174(7)
_cell_measurement_reflns_used 12301
_cell_measurement_temperature 100(2)
_cell_measurement_theta_max 30.1111
_cell_measurement_theta_min 2.6371
_cell_volume 3606.67(18)
_computing_cell_refinement
;
CrysAlis RED, Oxford Diffraction Ltd.,
Version 1.171.32.4 (release 27-04-2006 CrysAlis171 .NET)
(compiled Apr 27 2007,17:53:11)
;
_computing_data_collection
;
CrysAlis CCD, Oxford Diffraction Ltd.,
Version 1.171.32.4 (release 27-04-2006 CrysAlis171 .NET)
(compiled Apr 27 2007,17:53:11)
;
_computing_data_reduction
;
CrysAlis RED, Oxford Diffraction Ltd.,
Version 1.171.32.4 (release 27-04-2006 CrysAlis171 .NET)
(compiled Apr 27 2007,17:53:11)
;
_computing_molecular_graphics 'SHELXL-97 (Sheldrick, 1997)'
_computing_publication_material 'SHELXL-97 (Sheldrick, 1997)'
_computing_structure_refinement 'SHELXL-97 (Sheldrick, 1997)'
_computing_structure_solution 'SHELXS-97 (Sheldrick, 1990)'
_diffrn_ambient_temperature 100(2)
_diffrn_detector_area_resol_mean 8.3367
_diffrn_measured_fraction_theta_full 0.996
_diffrn_measured_fraction_theta_max 0.996
_diffrn_measurement_device_type 'Oxford Diffraction XCalibur 2'
_diffrn_measurement_method 'phi and omega'
_diffrn_radiation_monochromator graphite
_diffrn_radiation_source 'fine-focus sealed tube'
_diffrn_radiation_type MoK\a
_diffrn_radiation_wavelength 0.71073
_diffrn_reflns_av_R_equivalents 0.0305
_diffrn_reflns_av_sigmaI/netI 0.0433
_diffrn_reflns_limit_h_max 14
_diffrn_reflns_limit_h_min -15
_diffrn_reflns_limit_k_max 14
_diffrn_reflns_limit_k_min -15
_diffrn_reflns_limit_l_max 31
_diffrn_reflns_limit_l_min -31
_diffrn_reflns_number 23484
_diffrn_reflns_theta_full 26.37
_diffrn_reflns_theta_max 26.37
_diffrn_reflns_theta_min 4.13
_exptl_absorpt_coefficient_mu 2.234
_exptl_absorpt_correction_T_max 0.8075
_exptl_absorpt_correction_T_min 0.6635
_exptl_absorpt_correction_type multi-scan
_exptl_absorpt_process_details
;
CrysAlis RED, Oxford Diffraction Ltd.,
Version 1.171.32.4 (release 27-04-2006 CrysAlis171 .NET)
(compiled Apr 27 2007,17:53:11)
Empirical absorption correction using spherical harmonics,
implemented in SCALE3 ABSPACK scaling algorithm.
;
_exptl_crystal_colour Purple
_exptl_crystal_density_diffrn 1.862
_exptl_crystal_density_method 'not measured'
_exptl_crystal_description Block
_exptl_crystal_F_000 1980
_exptl_crystal_size_max 0.20
_exptl_crystal_size_mid 0.12
_exptl_crystal_size_min 0.10
_refine_diff_density_max 0.884
_refine_diff_density_min -0.464
_refine_diff_density_rms 0.105
_refine_ls_extinction_method none
_refine_ls_goodness_of_fit_ref 1.001
_refine_ls_hydrogen_treatment constr
_refine_ls_matrix_type full
_refine_ls_number_parameters 475
_refine_ls_number_reflns 7343
_refine_ls_number_restraints 181
_refine_ls_restrained_S_all 0.995
_refine_ls_R_factor_all 0.0438
_refine_ls_R_factor_gt 0.0268
_refine_ls_shift/su_max 0.003
_refine_ls_shift/su_mean 0.000
_refine_ls_structure_factor_coef Fsqd
_refine_ls_weighting_details 'calc w=1/[\s^2^(Fo^2^)+(0.0358P)^2^+0.0000P] where P=(Fo^2^+2Fc^2^)/3'
_refine_ls_weighting_scheme calc
_refine_ls_wR_factor_gt 0.0604
_refine_ls_wR_factor_ref 0.0656
_reflns_number_gt 5495
_reflns_number_total 7343
_reflns_threshold_expression >2sigma(I)
_cod_data_source_file c0dt00482k.txt
_cod_data_source_block mono769
_cod_depositor_comments
;
The following automatic conversions were performed:

'_symmetry_cell_setting' value 'Monoclinic' changed to 'monoclinic'
according to /home/saulius/struct/CIF-dictionaries/cif_core.dic
dictionary named 'cif_core.dic' version 2.4.2 from 2011-04-26.

Automatic conversion script
Id: cif_fix_values 1891 2012-01-12 08:04:46Z andrius 
;
_cod_original_sg_symbol_H-M P2(1)/n
_cod_database_code 7026506

loop_
_symmetry_equiv_pos_as_xyz
'x, y, z'
'-x+1/2, y+1/2, -z+1/2'
'-x, -y, -z'
'x-1/2, -y-1/2, z-1/2'

loop_
_atom_site_label
_atom_site_type_symbol
_atom_site_fract_x
_atom_site_fract_y
_atom_site_fract_z
_atom_site_U_iso_or_equiv
_atom_site_adp_type
_atom_site_occupancy
_atom_site_symmetry_multiplicity
_atom_site_calc_flag
_atom_site_refinement_flags
_atom_site_disorder_assembly
_atom_site_disorder_group
Sb1 Sb 0.072420(18) 0.826934(18) 0.456575(8) 0.01512(6) Uani 1 1 d . . .
Sb2 Sb 0.032576(18) 0.898141(18) 0.594690(9) 0.01594(6) Uani 1 1 d . . .
Co1 Co 0.18224(4) 1.12087(4) 0.597614(18) 0.01906(11) Uani 1 1 d . . .
P1 P -0.00621(7) 0.89271(7) 0.33067(3) 0.0189(2) Uani 1 1 d . . .
P2 P 0.22439(7) 1.05756(7) 0.47363(3) 0.01632(19) Uani 1 1 d D . .
N1 N 0.3204(2) 1.2158(3) 0.63549(12) 0.0274(7) Uani 1 1 d . . .
C1 C 0.0338(3) 0.7472(3) 0.63990(13) 0.0196(8) Uani 1 1 d . C .
C2 C 0.0792(3) 0.6524(3) 0.62183(15) 0.0302(9) Uani 1 1 d . . .
H2 H 0.1141 0.6566 0.5912 0.036 Uiso 1 1 calc R . .
C3 C 0.0738(3) 0.5510(3) 0.64834(15) 0.0342(10) Uani 1 1 d . C .
H3 H 0.1047 0.4859 0.6358 0.041 Uiso 1 1 calc R . .
C4 C 0.0242(3) 0.5456(3) 0.69234(14) 0.0282(9) Uani 1 1 d . . .
C5 C -0.0198(3) 0.6382(3) 0.71155(16) 0.0338(10) Uani 1 1 d . C .
H5 H -0.0530 0.6333 0.7428 0.041 Uiso 1 1 calc R . .
C6 C -0.0155(3) 0.7399(3) 0.68501(15) 0.0322(9) Uani 1 1 d . . .
H6 H -0.0466 0.8044 0.6980 0.039 Uiso 1 1 calc R C .
C7 C 0.1748(3) 0.6852(3) 0.46369(13) 0.0168(7) Uani 1 1 d . B .
C8 C 0.1625(3) 0.6058(3) 0.42237(14) 0.0287(9) Uani 1 1 d . . .
H8A H 0.1093 0.6173 0.3894 0.034 Uiso 1 1 calc R . .
C9 C 0.2259(3) 0.5107(3) 0.42827(15) 0.0366(10) Uani 1 1 d . B .
H9A H 0.2161 0.4564 0.3998 0.044 Uiso 1 1 calc R . .
C10 C 0.3041(3) 0.4951(3) 0.47624(14) 0.0260(8) Uani 1 1 d . . .
C11 C 0.3189(3) 0.5729(3) 0.51785(15) 0.0288(9) Uani 1 1 d . B .
H11 H 0.3732 0.5616 0.5505 0.035 Uiso 1 1 calc R . .
C12 C 0.2541(3) 0.6674(3) 0.51181(14) 0.0234(8) Uani 1 1 d . . .
H12 H 0.2634 0.7208 0.5406 0.028 Uiso 1 1 calc R B .
C13 C 0.0292(3) 0.8658(3) 0.26582(14) 0.0250(8) Uani 1 1 d . . .
C14 C -0.0541(3) 0.8443(3) 0.22001(14) 0.0308(9) Uani 1 1 d . . .
H14 H -0.1288 0.8416 0.2240 0.037 Uiso 1 1 calc R . .
C15 C -0.0292(4) 0.8269(3) 0.16876(16) 0.0429(11) Uani 1 1 d . . .
H15 H -0.0868 0.8146 0.1376 0.051 Uiso 1 1 calc R . .
C16 C 0.0778(4) 0.8273(4) 0.16305(17) 0.0516(13) Uani 1 1 d . . .
H16 H 0.0948 0.8138 0.1280 0.062 Uiso 1 1 calc R . .
C17 C 0.1617(4) 0.8472(5) 0.20771(18) 0.0604(15) Uani 1 1 d . . .
H17 H 0.2363 0.8477 0.2035 0.072 Uiso 1 1 calc R . .
C18 C 0.1366(4) 0.8665(4) 0.25926(17) 0.0459(12) Uani 1 1 d . . .
H18 H 0.1945 0.8804 0.2901 0.055 Uiso 1 1 calc R . .
C25 C 0.4180(4) 1.2104(4) 0.62017(18) 0.0499(12) Uani 1 1 d . . .
H25 H 0.4282 1.1533 0.5951 0.060 Uiso 1 1 calc R . .
C26 C 0.5044(4) 1.2821(4) 0.63829(19) 0.0590(14) Uani 1 1 d . . .
H26 H 0.5725 1.2744 0.6266 0.071 Uiso 1 1 calc R . .
C27 C 0.4887(5) 1.3660(4) 0.67427(19) 0.0616(15) Uani 1 1 d . . .
H27 H 0.5459 1.4179 0.6875 0.074 Uiso 1 1 calc R . .
C28 C 0.3898(4) 1.3729(4) 0.69040(19) 0.0590(15) Uani 1 1 d . . .
H28 H 0.3776 1.4297 0.7152 0.071 Uiso 1 1 calc R . .
C29 C 0.3079(4) 1.2971(3) 0.67049(16) 0.0389(10) Uani 1 1 d . . .
H29 H 0.2395 1.3028 0.6821 0.047 Uiso 1 1 calc R . .
C30 C 0.2452(3) 0.9167(3) 0.67739(13) 0.0260(8) Uani 1 1 d . . .
H30A H 0.1903 0.9047 0.7002 0.039 Uiso 1 1 calc R . .
H30B H 0.2957 0.9765 0.6934 0.039 Uiso 1 1 calc R . .
H30C H 0.2872 0.8479 0.6759 0.039 Uiso 1 1 calc R . .
C31 C 0.3466(5) 1.0718(8) 0.4467(4) 0.0208(19) Uani 0.421(8) 1 d PGDU A 1
C32 C 0.3535(6) 1.0254(7) 0.3962(4) 0.036(2) Uani 0.421(8) 1 d PGU A 1
H32 H 0.2908 0.9902 0.3743 0.043 Uiso 0.421(8) 1 calc PR A 1
C33 C 0.4521(8) 1.0305(6) 0.3777(3) 0.041(2) Uani 0.421(8) 1 d PGU A 1
H33 H 0.4568 0.9988 0.3432 0.050 Uiso 0.421(8) 1 calc PR A 1
C34 C 0.5438(6) 1.0820(6) 0.4097(4) 0.034(2) Uani 0.421(8) 1 d PGU A 1
H34 H 0.6112 1.0855 0.3971 0.041 Uiso 0.421(8) 1 calc PR A 1
C35 C 0.5369(6) 1.1284(7) 0.4602(4) 0.031(2) Uani 0.421(8) 1 d PGU A 1
H35 H 0.5996 1.1636 0.4821 0.037 Uiso 0.421(8) 1 calc PR A 1
C36 C 0.4383(7) 1.1233(8) 0.4787(3) 0.0238(19) Uani 0.421(8) 1 d PGU A 1
H36 H 0.4336 1.1550 0.5132 0.029 Uiso 0.421(8) 1 calc PR A 1
Cl1 Cl 0.38337(10) 0.37462(9) 0.48460(4) 0.0451(3) Uani 1 1 d . B 1
Cl2 Cl 0.01228(9) 0.41638(8) 0.72320(4) 0.0389(3) Uani 1 1 d . C 1
C31A C 0.3355(4) 1.0742(6) 0.4377(2) 0.0238(16) Uani 0.579(8) 1 d PGDU A 2
C32A C 0.3122(4) 1.0492(5) 0.3818(2) 0.0305(16) Uani 0.579(8) 1 d PGU A 2
H32A H 0.2388 1.0316 0.3638 0.037 Uiso 0.579(8) 1 calc PR A 2
C33A C 0.3964(5) 1.0500(5) 0.3523(2) 0.0400(17) Uani 0.579(8) 1 d PGU A 2
H33A H 0.3805 1.0330 0.3141 0.048 Uiso 0.579(8) 1 calc PR A 2
C34A C 0.5037(4) 1.0758(5) 0.3786(3) 0.0406(18) Uani 0.579(8) 1 d PGU A 2
H34A H 0.5612 1.0763 0.3585 0.049 Uiso 0.579(8) 1 calc PR A 2
C35A C 0.5270(4) 1.1007(5) 0.4345(3) 0.0268(17) Uani 0.579(8) 1 d PGU A 2
H35A H 0.6004 1.1183 0.4525 0.032 Uiso 0.579(8) 1 calc PR A 2
C36A C 0.4429(5) 1.0999(6) 0.4641(2) 0.0252(15) Uani 0.579(8) 1 d PGU A 2
H36A H 0.4588 1.1170 0.5022 0.030 Uiso 0.579(8) 1 calc PR A 2
C37 C -0.1018(3) 0.6598(3) 0.46866(14) 0.0247(8) Uani 1 1 d . . .
H37A H -0.0420 0.6051 0.4773 0.037 Uiso 1 1 calc R . .
H37B H -0.1696 0.6226 0.4498 0.037 Uiso 1 1 calc R . .
H37C H -0.1142 0.6937 0.5028 0.037 Uiso 1 1 calc R . .
O1 O -0.07212(18) 0.74490(18) 0.43363(9) 0.0189(5) Uani 1 1 d . . .
O2 O 0.07993(18) 0.83136(18) 0.37456(9) 0.0194(5) Uani 1 1 d . . .
O3 O 0.20192(18) 0.93097(18) 0.47082(9) 0.0180(5) Uani 1 1 d . A .
O4 O 0.07084(18) 0.82079(17) 0.53392(8) 0.0176(5) Uani 1 1 d . . .
O5 O 0.25099(18) 1.10154(18) 0.53115(9) 0.0196(5) Uani 1 1 d . A .
O6 O 0.19027(18) 0.94750(18) 0.62271(8) 0.0187(5) Uani 1 1 d . . .
O7 O 0.02925(17) 1.04514(17) 0.55871(8) 0.0160(5) Uani 1 1 d . . .
O8 O 0.12185(19) 1.14328(19) 0.67020(9) 0.0216(5) Uani 1 1 d . . .
O9 O -0.01024(18) 0.97976(18) 0.66026(8) 0.0185(5) Uani 1 1 d . . .
O10 O -0.12954(18) 0.87914(18) 0.56394(9) 0.0187(5) Uani 1 1 d . . .

loop_
_atom_site_aniso_label
_atom_site_aniso_U_11
_atom_site_aniso_U_22
_atom_site_aniso_U_33
_atom_site_aniso_U_23
_atom_site_aniso_U_13
_atom_site_aniso_U_12
Sb1 0.01798(12) 0.01478(12) 0.01204(11) 0.00179(9) 0.00176(8) 0.00028(9)
Sb2 0.01916(12) 0.01655(12) 0.01154(11) 0.00315(9) 0.00178(8) 0.00196(9)
Co1 0.0193(3) 0.0205(3) 0.0156(2) 0.00013(19) -0.00056(18) -0.00104(19)
P1 0.0241(5) 0.0208(5) 0.0115(4) 0.0008(4) 0.0028(3) 0.0013(4)
P2 0.0156(4) 0.0161(5) 0.0171(5) 0.0031(4) 0.0028(3) -0.0003(3)
N1 0.0256(17) 0.0329(19) 0.0219(17) -0.0030(14) 0.0006(13) -0.0056(14)
C1 0.0227(19) 0.0217(19) 0.0142(17) 0.0048(14) 0.0033(14) 0.0023(15)
C2 0.047(3) 0.025(2) 0.021(2) 0.0073(16) 0.0132(18) 0.0058(18)
C3 0.057(3) 0.019(2) 0.029(2) 0.0058(17) 0.013(2) 0.0070(19)
C4 0.038(2) 0.021(2) 0.0199(19) 0.0104(16) -0.0073(16) -0.0087(17)
C5 0.044(3) 0.030(2) 0.030(2) 0.0082(18) 0.0140(19) -0.0058(19)
C6 0.036(2) 0.028(2) 0.033(2) 0.0070(18) 0.0106(18) 0.0045(18)
C7 0.0185(17) 0.0174(18) 0.0157(17) 0.0015(14) 0.0065(13) -0.0003(14)
C8 0.036(2) 0.033(2) 0.0146(18) 0.0003(16) -0.0004(15) 0.0093(18)
C9 0.055(3) 0.028(2) 0.025(2) -0.0080(17) 0.0022(19) 0.012(2)
C10 0.032(2) 0.023(2) 0.026(2) 0.0021(16) 0.0126(16) 0.0115(16)
C11 0.031(2) 0.029(2) 0.025(2) 0.0029(17) 0.0006(16) 0.0087(17)
C12 0.030(2) 0.0186(19) 0.0195(18) -0.0026(15) 0.0007(15) 0.0015(16)
C13 0.038(2) 0.0212(19) 0.0158(18) 0.0020(15) 0.0059(16) 0.0003(16)
C14 0.043(2) 0.029(2) 0.0195(19) 0.0037(16) 0.0041(17) -0.0033(18)
C15 0.063(3) 0.046(3) 0.018(2) 0.0004(19) 0.004(2) -0.008(2)
C16 0.070(4) 0.067(3) 0.023(2) -0.005(2) 0.021(2) -0.017(3)
C17 0.051(3) 0.102(4) 0.036(3) -0.015(3) 0.027(2) -0.017(3)
C18 0.042(3) 0.071(3) 0.026(2) -0.012(2) 0.0111(19) -0.003(2)
C25 0.040(3) 0.066(3) 0.040(3) -0.019(2) 0.000(2) -0.012(2)
C26 0.036(3) 0.087(4) 0.053(3) -0.011(3) 0.007(2) -0.032(3)
C27 0.070(4) 0.073(4) 0.039(3) -0.015(3) 0.004(3) -0.044(3)
C28 0.076(4) 0.064(3) 0.043(3) -0.023(2) 0.026(3) -0.037(3)
C29 0.047(3) 0.035(2) 0.036(2) -0.009(2) 0.011(2) -0.014(2)
C30 0.024(2) 0.036(2) 0.0162(18) 0.0023(16) 0.0004(15) 0.0076(16)
C31 0.024(3) 0.014(4) 0.029(4) 0.012(3) 0.016(3) 0.007(3)
C32 0.031(4) 0.034(4) 0.046(4) 0.002(3) 0.016(4) 0.005(4)
C33 0.040(5) 0.042(4) 0.052(5) 0.004(4) 0.031(4) 0.004(4)
C34 0.032(4) 0.035(4) 0.046(5) 0.019(4) 0.032(4) 0.011(3)
C35 0.027(3) 0.024(4) 0.046(5) 0.017(4) 0.017(4) 0.006(3)
C36 0.018(3) 0.020(4) 0.037(4) 0.011(3) 0.015(3) 0.009(3)
Cl1 0.0577(7) 0.0384(6) 0.0392(6) 0.0016(5) 0.0101(5) 0.0284(5)
Cl2 0.0585(7) 0.0278(5) 0.0239(5) 0.0110(4) -0.0067(5) -0.0139(5)
C31A 0.021(3) 0.017(3) 0.035(3) 0.006(3) 0.008(3) 0.003(3)
C32A 0.029(3) 0.027(3) 0.039(4) 0.002(3) 0.017(3) 0.006(3)
C33A 0.044(4) 0.043(4) 0.040(4) -0.001(3) 0.025(3) 0.003(3)
C34A 0.036(4) 0.038(4) 0.056(4) 0.005(4) 0.030(3) -0.004(3)
C35A 0.026(3) 0.022(3) 0.041(4) 0.011(3) 0.027(3) 0.006(3)
C36A 0.022(3) 0.021(3) 0.036(4) 0.009(3) 0.014(3) 0.009(3)
C37 0.030(2) 0.020(2) 0.0239(19) 0.0014(16) 0.0053(16) -0.0056(16)
O1 0.0213(13) 0.0177(12) 0.0172(12) 0.0025(10) 0.0025(9) -0.0058(10)
O2 0.0226(13) 0.0204(13) 0.0155(12) 0.0011(10) 0.0045(9) 0.0027(10)
O3 0.0164(12) 0.0185(12) 0.0190(12) 0.0035(10) 0.0031(9) -0.0001(9)
O4 0.0250(13) 0.0159(12) 0.0126(11) 0.0034(9) 0.0059(9) 0.0041(10)
O5 0.0196(13) 0.0229(13) 0.0156(12) -0.0001(10) 0.0022(9) -0.0012(10)
O6 0.0177(12) 0.0245(13) 0.0126(11) 0.0050(10) -0.0004(9) -0.0007(10)
O7 0.0176(12) 0.0153(12) 0.0136(11) 0.0013(9) -0.0004(9) 0.0022(10)
O8 0.0258(14) 0.0233(13) 0.0146(12) -0.0028(10) 0.0016(10) 0.0030(10)
O9 0.0262(13) 0.0194(13) 0.0107(11) 0.0025(9) 0.0059(9) 0.0028(10)
O10 0.0205(13) 0.0162(12) 0.0183(12) 0.0033(10) 0.0016(10) -0.0028(10)

loop_
_atom_type_symbol
_atom_type_description
_atom_type_scat_dispersion_real
_atom_type_scat_dispersion_imag
_atom_type_scat_source
C C 0.0033 0.0016 'International Tables Vol C Tables 4.2.6.8 and 6.1.1.4'
H H 0.0000 0.0000 'International Tables Vol C Tables 4.2.6.8 and 6.1.1.4'
N N 0.0061 0.0033 'International Tables Vol C Tables 4.2.6.8 and 6.1.1.4'
O O 0.0106 0.0060 'International Tables Vol C Tables 4.2.6.8 and 6.1.1.4'
P P 0.1023 0.0942 'International Tables Vol C Tables 4.2.6.8 and 6.1.1.4'
Cl Cl 0.1484 0.1585 'International Tables Vol C Tables 4.2.6.8 and 6.1.1.4'
Co Co 0.3494 0.9721 'International Tables Vol C Tables 4.2.6.8 and 6.1.1.4'
Sb Sb -0.5866 1.5461 'International Tables Vol C Tables 4.2.6.8 and 6.1.1.4'

loop_
_geom_angle_atom_site_label_1
_geom_angle_atom_site_label_2
_geom_angle_atom_site_label_3
_geom_angle
_geom_angle_site_symmetry_1
_geom_angle_site_symmetry_3
O4 Sb1 O7 94.90(9) . 3_576
O4 Sb1 O3 91.07(9) . .
O7 Sb1 O3 90.23(9) 3_576 .
O4 Sb1 O1 94.22(9) . .
O7 Sb1 O1 80.35(9) 3_576 .
O3 Sb1 O1 169.55(9) . .
O4 Sb1 O2 177.91(9) . .
O7 Sb1 O2 86.89(8) 3_576 .
O3 Sb1 O2 87.83(9) . .
O1 Sb1 O2 87.14(9) . .
O4 Sb1 C7 90.80(11) . .
O7 Sb1 C7 173.64(10) 3_576 .
O3 Sb1 C7 92.47(11) . .
O1 Sb1 C7 96.46(11) . .
O2 Sb1 C7 87.46(10) . .
O4 Sb2 O7 93.60(9) . .
O4 Sb2 O10 91.96(9) . .
O7 Sb2 O10 90.16(9) . .
O4 Sb2 O6 92.09(9) . .
O7 Sb2 O6 79.80(9) . .
O10 Sb2 O6 169.39(9) . .
O4 Sb2 O9 179.20(9) . .
O7 Sb2 O9 86.98(8) . .
O10 Sb2 O9 87.48(9) . .
O6 Sb2 O9 88.55(9) . .
O4 Sb2 C1 91.51(11) . .
O7 Sb2 C1 174.87(11) . .
O10 Sb2 C1 90.13(11) . .
O6 Sb2 C1 99.55(11) . .
O9 Sb2 C1 87.92(11) . .
O5 Co1 O8 175.94(9) . .
O5 Co1 N1 89.30(11) . .
O8 Co1 N1 86.94(11) . .
O5 Co1 O7 93.66(8) . .
O8 Co1 O7 90.26(9) . .
N1 Co1 O7 172.19(10) . .
O5 Co1 O1 97.66(9) . 3_576
O8 Co1 O1 84.45(9) . 3_576
N1 Co1 O1 98.75(10) . 3_576
O7 Co1 O1 73.70(8) . 3_576
O5 Co1 O6 97.02(9) . .
O8 Co1 O6 83.12(9) . .
N1 Co1 O6 113.89(10) . .
O7 Co1 O6 72.94(8) . .
O1 Co1 O6 144.22(8) 3_576 .
O8 P1 O2 113.16(13) 3_576 .
O8 P1 O9 112.60(13) 3_576 3_576
O2 P1 O9 108.43(12) . 3_576
O8 P1 C13 110.31(15) 3_576 .
O2 P1 C13 106.77(15) . .
O9 P1 C13 105.10(14) 3_576 .
O5 P2 O10 113.29(13) . 3_576
O5 P2 O3 113.16(13) . .
O10 P2 O3 110.50(13) 3_576 .
O5 P2 C31 106.6(3) . .
O10 P2 C31 109.0(3) 3_576 .
O3 P2 C31 103.7(3) . .
O5 P2 C31A 113.2(2) . .
O10 P2 C31A 102.1(2) 3_576 .
O3 P2 C31A 103.6(2) . .
C31 P2 C31A 7.6(5) . .
C29 N1 C25 116.8(4) . .
C29 N1 Co1 119.5(3) . .
C25 N1 Co1 122.9(3) . .
C6 C1 C2 119.1(3) . .
C6 C1 Sb2 121.6(3) . .
C2 C1 Sb2 119.2(2) . .
C1 C2 C3 120.3(4) . .
C1 C2 H2 119.9 . .
C3 C2 H2 119.9 . .
C4 C3 C2 119.6(4) . .
C4 C3 H3 120.2 . .
C2 C3 H3 120.2 . .
C3 C4 C5 121.3(3) . .
C3 C4 Cl2 119.1(3) . .
C5 C4 Cl2 119.6(3) . .
C4 C5 C6 119.4(4) . .
C4 C5 H5 120.3 . .
C6 C5 H5 120.3 . .
C1 C6 C5 120.3(4) . .
C1 C6 H6 119.9 . .
C5 C6 H6 119.9 . .
C8 C7 C12 118.6(3) . .
C8 C7 Sb1 121.3(2) . .
C12 C7 Sb1 120.0(2) . .
C9 C8 C7 121.2(3) . .
C9 C8 H8A 119.4 . .
C7 C8 H8A 119.4 . .
C8 C9 C10 119.1(3) . .
C8 C9 H9A 120.5 . .
C10 C9 H9A 120.5 . .
C11 C10 C9 121.1(3) . .
C11 C10 Cl1 119.4(3) . .
C9 C10 Cl1 119.6(3) . .
C10 C11 C12 119.4(3) . .
C10 C11 H11 120.3 . .
C12 C11 H11 120.3 . .
C11 C12 C7 120.6(3) . .
C11 C12 H12 119.7 . .
C7 C12 H12 119.7 . .
C18 C13 C14 118.5(4) . .
C18 C13 P1 122.0(3) . .
C14 C13 P1 119.5(3) . .
C15 C14 C13 120.7(4) . .
C15 C14 H14 119.6 . .
C13 C14 H14 119.6 . .
C16 C15 C14 120.0(4) . .
C16 C15 H15 120.0 . .
C14 C15 H15 120.0 . .
C15 C16 C17 120.4(4) . .
C15 C16 H16 119.8 . .
C17 C16 H16 119.8 . .
C16 C17 C18 119.6(4) . .
C16 C17 H17 120.2 . .
C18 C17 H17 120.2 . .
C13 C18 C17 120.7(4) . .
C13 C18 H18 119.7 . .
C17 C18 H18 119.7 . .
N1 C25 C26 124.2(4) . .
N1 C25 H25 117.9 . .
C26 C25 H25 117.9 . .
C25 C26 C27 117.6(5) . .
C25 C26 H26 121.2 . .
C27 C26 H26 121.2 . .
C28 C27 C26 119.1(4) . .
C28 C27 H27 120.5 . .
C26 C27 H27 120.5 . .
C27 C28 C29 119.5(5) . .
C27 C28 H28 120.3 . .
C29 C28 H28 120.3 . .
N1 C29 C28 122.8(4) . .
N1 C29 H29 118.6 . .
C28 C29 H29 118.6 . .
O6 C30 H30A 109.5 . .
O6 C30 H30B 109.5 . .
H30A C30 H30B 109.5 . .
O6 C30 H30C 109.5 . .
H30A C30 H30C 109.5 . .
H30B C30 H30C 109.5 . .
C32 C31 C36 120.0 . .
C32 C31 P2 120.9(5) . .
C36 C31 P2 119.0(5) . .
C33 C32 C31 120.0 . .
C33 C32 H32 120.0 . .
C31 C32 H32 120.0 . .
C32 C33 C34 120.0 . .
C32 C33 H33 120.0 . .
C34 C33 H33 120.0 . .
C35 C34 C33 120.0 . .
C35 C34 H34 120.0 . .
C33 C34 H34 120.0 . .
C34 C35 C36 120.0 . .
C34 C35 H35 120.0 . .
C36 C35 H35 120.0 . .
C35 C36 C31 120.0 . .
C35 C36 H36 120.0 . .
C31 C36 H36 120.0 . .
C32A C31A C36A 120.0 . .
C32A C31A P2 116.6(3) . .
C36A C31A P2 123.1(3) . .
C33A C32A C31A 120.0 . .
C33A C32A H32A 120.0 . .
C31A C32A H32A 120.0 . .
C32A C33A C34A 120.0 . .
C32A C33A H33A 120.0 . .
C34A C33A H33A 120.0 . .
C35A C34A C33A 120.0 . .
C35A C34A H34A 120.0 . .
C33A C34A H34A 120.0 . .
C34A C35A C36A 120.0 . .
C34A C35A H35A 120.0 . .
C36A C35A H35A 120.0 . .
C35A C36A C31A 120.0 . .
C35A C36A H36A 120.0 . .
C31A C36A H36A 120.0 . .
O1 C37 H37A 109.5 . .
O1 C37 H37B 109.5 . .
H37A C37 H37B 109.5 . .
O1 C37 H37C 109.5 . .
H37A C37 H37C 109.5 . .
H37B C37 H37C 109.5 . .
C37 O1 Sb1 119.84(19) . .
C37 O1 Co1 122.0(2) . 3_576
Sb1 O1 Co1 101.27(9) . 3_576
P1 O2 Sb1 123.06(13) . .
P2 O3 Sb1 138.69(14) . .
Sb2 O4 Sb1 145.38(12) . .
P2 O5 Co1 140.75(14) . .
C30 O6 Sb2 119.1(2) . .
C30 O6 Co1 120.21(19) . .
Sb2 O6 Co1 101.43(9) . .
Sb1 O7 Sb2 137.43(12) 3_576 .
Sb1 O7 Co1 103.06(9) 3_576 .
Sb2 O7 Co1 103.92(9) . .
P1 O8 Co1 117.29(13) 3_576 .
P1 O9 Sb2 122.39(12) 3_576 .
P2 O10 Sb2 138.72(14) 3_576 .

loop_
_geom_bond_atom_site_label_1
_geom_bond_atom_site_label_2
_geom_bond_distance
_geom_bond_site_symmetry_2
Sb1 O4 1.925(2) .
Sb1 O7 1.972(2) 3_576
Sb1 O3 2.005(2) .
Sb1 O1 2.018(2) .
Sb1 O2 2.057(2) .
Sb1 C7 2.106(3) .
Sb2 O4 1.911(2) .
Sb2 O7 1.974(2) .
Sb2 O10 2.007(2) .
Sb2 O6 2.021(2) .
Sb2 O9 2.059(2) .
Sb2 C1 2.130(3) .
Co1 O5 2.018(2) .
Co1 O8 2.104(2) .
Co1 N1 2.109(3) .
Co1 O7 2.143(2) .
Co1 O1 2.150(2) 3_576
Co1 O6 2.169(2) .
P1 O8 1.490(2) 3_576
P1 O2 1.546(2) .
P1 O9 1.555(2) 3_576
P1 C13 1.782(4) .
P2 O5 1.494(2) .
P2 O10 1.541(2) 3_576
P2 O3 1.544(2) .
P2 C31 1.781(5) .
P2 C31A 1.795(4) .
N1 C29 1.337(5) .
N1 C25 1.339(5) .
C1 C6 1.383(5) .
C1 C2 1.383(5) .
C2 C3 1.391(5) .
C2 H2 0.9500 .
C3 C4 1.359(5) .
C3 H3 0.9500 .
C4 C5 1.365(5) .
C4 Cl2 1.750(3) .
C5 C6 1.393(5) .
C5 H5 0.9500 .
C6 H6 0.9500 .
C7 C8 1.385(5) .
C7 C12 1.398(4) .
C8 C9 1.376(5) .
C8 H8A 0.9500 .
C9 C10 1.385(5) .
C9 H9A 0.9500 .
C10 C11 1.376(5) .
C10 Cl1 1.736(3) .
C11 C12 1.379(5) .
C11 H11 0.9500 .
C12 H12 0.9500 .
C13 C18 1.370(6) .
C13 C14 1.394(5) .
C14 C15 1.384(5) .
C14 H14 0.9500 .
C15 C16 1.360(6) .
C15 H15 0.9500 .
C16 C17 1.375(6) .
C16 H16 0.9500 .
C17 C18 1.397(5) .
C17 H17 0.9500 .
C18 H18 0.9500 .
C25 C26 1.374(6) .
C25 H25 0.9500 .
C26 C27 1.386(7) .
C26 H26 0.9500 .
C27 C28 1.365(7) .
C27 H27 0.9500 .
C28 C29 1.377(6) .
C28 H28 0.9500 .
C29 H29 0.9500 .
C30 O6 1.436(4) .
C30 H30A 0.9800 .
C30 H30B 0.9800 .
C30 H30C 0.9800 .
C31 C32 1.3900 .
C31 C36 1.3900 .
C32 C33 1.3900 .
C32 H32 0.9500 .
C33 C34 1.3900 .
C33 H33 0.9500 .
C34 C35 1.3900 .
C34 H34 0.9500 .
C35 C36 1.3900 .
C35 H35 0.9500 .
C36 H36 0.9500 .
C31A C32A 1.3900 .
C31A C36A 1.3900 .
C32A C33A 1.3900 .
C32A H32A 0.9500 .
C33A C34A 1.3900 .
C33A H33A 0.9500 .
C34A C35A 1.3900 .
C34A H34A 0.9500 .
C35A C36A 1.3900 .
C35A H35A 0.9500 .
C36A H36A 0.9500 .
C37 O1 1.437(4) .
C37 H37A 0.9800 .
C37 H37B 0.9800 .
C37 H37C 0.9800 .
O1 Co1 2.150(2) 3_576
O7 Sb1 1.972(2) 3_576
O8 P1 1.490(2) 3_576
O9 P1 1.554(2) 3_576
O10 P2 1.541(2) 3_576

loop_
_geom_torsion_atom_site_label_1
_geom_torsion_atom_site_label_2
_geom_torsion_atom_site_label_3
_geom_torsion_atom_site_label_4
_geom_torsion
_geom_torsion_site_symmetry_1
_geom_torsion_site_symmetry_4
O5 Co1 N1 C29 149.0(3) . .
O8 Co1 N1 C29 -32.6(3) . .
O7 Co1 N1 C29 36.6(9) . .
O1 Co1 N1 C29 51.3(3) 3_576 .
O6 Co1 N1 C29 -113.7(3) . .
O5 Co1 N1 C25 -20.6(3) . .
O8 Co1 N1 C25 157.9(3) . .
O7 Co1 N1 C25 -132.9(7) . .
O1 Co1 N1 C25 -118.2(3) 3_576 .
O6 Co1 N1 C25 76.8(3) . .
O4 Sb2 C1 C6 -163.3(3) . .
O7 Sb2 C1 C6 21.9(14) . .
O10 Sb2 C1 C6 -71.4(3) . .
O6 Sb2 C1 C6 104.3(3) . .
O9 Sb2 C1 C6 16.1(3) . .
O4 Sb2 C1 C2 12.8(3) . .
O7 Sb2 C1 C2 -162.0(11) . .
O10 Sb2 C1 C2 104.8(3) . .
O6 Sb2 C1 C2 -79.6(3) . .
O9 Sb2 C1 C2 -167.8(3) . .
C6 C1 C2 C3 0.8(6) . .
Sb2 C1 C2 C3 -175.4(3) . .
C1 C2 C3 C4 -0.3(6) . .
C2 C3 C4 C5 -0.7(6) . .
C2 C3 C4 Cl2 177.0(3) . .
C3 C4 C5 C6 1.1(6) . .
Cl2 C4 C5 C6 -176.5(3) . .
C2 C1 C6 C5 -0.4(6) . .
Sb2 C1 C6 C5 175.8(3) . .
C4 C5 C6 C1 -0.6(6) . .
O4 Sb1 C7 C8 143.0(3) . .
O7 Sb1 C7 C8 -10.8(12) 3_576 .
O3 Sb1 C7 C8 -125.9(3) . .
O1 Sb1 C7 C8 48.7(3) . .
O2 Sb1 C7 C8 -38.1(3) . .
O4 Sb1 C7 C12 -34.2(3) . .
O7 Sb1 C7 C12 172.0(8) 3_576 .
O3 Sb1 C7 C12 56.9(3) . .
O1 Sb1 C7 C12 -128.5(3) . .
O2 Sb1 C7 C12 144.7(3) . .
C12 C7 C8 C9 0.5(6) . .
Sb1 C7 C8 C9 -176.8(3) . .
C7 C8 C9 C10 -0.7(6) . .
C8 C9 C10 C11 0.2(6) . .
C8 C9 C10 Cl1 179.2(3) . .
C9 C10 C11 C12 0.5(6) . .
Cl1 C10 C11 C12 -178.4(3) . .
C10 C11 C12 C7 -0.8(6) . .
C8 C7 C12 C11 0.3(5) . .
Sb1 C7 C12 C11 177.6(3) . .
O8 P1 C13 C18 -164.6(3) 3_576 .
O2 P1 C13 C18 -41.2(4) . .
O9 P1 C13 C18 73.8(4) 3_576 .
O8 P1 C13 C14 16.1(3) 3_576 .
O2 P1 C13 C14 139.4(3) . .
O9 P1 C13 C14 -105.5(3) 3_576 .
C18 C13 C14 C15 -1.6(6) . .
P1 C13 C14 C15 177.8(3) . .
C13 C14 C15 C16 2.0(6) . .
C14 C15 C16 C17 -1.3(7) . .
C15 C16 C17 C18 0.2(8) . .
C14 C13 C18 C17 0.5(7) . .
P1 C13 C18 C17 -178.8(4) . .
C16 C17 C18 C13 0.1(8) . .
C29 N1 C25 C26 0.3(7) . .
Co1 N1 C25 C26 170.2(4) . .
N1 C25 C26 C27 -0.7(8) . .
C25 C26 C27 C28 0.7(8) . .
C26 C27 C28 C29 -0.3(8) . .
C25 N1 C29 C28 0.1(6) . .
Co1 N1 C29 C28 -170.1(4) . .
C27 C28 C29 N1 -0.1(7) . .
O5 P2 C31 C32 171.8(5) . .
O10 P2 C31 C32 -65.6(6) 3_576 .
O3 P2 C31 C32 52.1(6) . .
C31A P2 C31 C32 -39(4) . .
O5 P2 C31 C36 -3.7(5) . .
O10 P2 C31 C36 118.9(4) 3_576 .
O3 P2 C31 C36 -123.4(4) . .
C31A P2 C31 C36 146(4) . .
C36 C31 C32 C33 0.0 . .
P2 C31 C32 C33 -175.4(7) . .
C31 C32 C33 C34 0.0 . .
C32 C33 C34 C35 0.0 . .
C33 C34 C35 C36 0.0 . .
C34 C35 C36 C31 0.0 . .
C32 C31 C36 C35 0.0 . .
P2 C31 C36 C35 175.5(7) . .
O5 P2 C31A C32A -171.6(3) . .
O10 P2 C31A C32A -49.5(4) 3_576 .
O3 P2 C31A C32A 65.4(4) . .
C31 P2 C31A C32A 156(4) . .
O5 P2 C31A C36A 14.6(4) . .
O10 P2 C31A C36A 136.7(3) 3_576 .
O3 P2 C31A C36A -108.4(3) . .
C31 P2 C31A C36A -17(4) . .
C36A C31A C32A C33A 0.0 . .
P2 C31A C32A C33A -174.0(5) . .
C31A C32A C33A C34A 0.0 . .
C32A C33A C34A C35A 0.0 . .
C33A C34A C35A C36A 0.0 . .
C34A C35A C36A C31A 0.0 . .
C32A C31A C36A C35A 0.0 . .
P2 C31A C36A C35A 173.6(5) . .
O4 Sb1 O1 C37 -33.3(2) . .
O7 Sb1 O1 C37 -127.6(2) 3_576 .
O3 Sb1 O1 C37 -153.5(4) . .
O2 Sb1 O1 C37 145.1(2) . .
C7 Sb1 O1 C37 58.0(2) . .
O4 Sb1 O1 Co1 104.16(9) . 3_576
O7 Sb1 O1 Co1 9.89(9) 3_576 3_576
O3 Sb1 O1 Co1 -16.1(5) . 3_576
O2 Sb1 O1 Co1 -77.44(9) . 3_576
C7 Sb1 O1 Co1 -164.55(11) . 3_576
O8 P1 O2 Sb1 -54.70(18) 3_576 .
O9 P1 O2 Sb1 70.97(17) 3_576 .
C13 P1 O2 Sb1 -176.25(16) . .
O4 Sb1 O2 P1 -167(2) . .
O7 Sb1 O2 P1 -17.66(15) 3_576 .
O3 Sb1 O2 P1 -108.01(16) . .
O1 Sb1 O2 P1 62.82(15) . .
C7 Sb1 O2 P1 159.43(17) . .
O5 P2 O3 Sb1 100.0(2) . .
O10 P2 O3 Sb1 -28.3(2) 3_576 .
C31 P2 O3 Sb1 -144.9(4) . .
C31A P2 O3 Sb1 -137.1(3) . .
O4 Sb1 O3 P2 -91.5(2) . .
O7 Sb1 O3 P2 3.4(2) 3_576 .
O1 Sb1 O3 P2 29.0(6) . .
O2 Sb1 O3 P2 90.3(2) . .
C7 Sb1 O3 P2 177.7(2) . .
O7 Sb2 O4 Sb1 -19.8(2) . .
O10 Sb2 O4 Sb1 70.5(2) . .
O6 Sb2 O4 Sb1 -99.7(2) . .
O9 Sb2 O4 Sb1 117(6) . .
C1 Sb2 O4 Sb1 160.7(2) . .
O7 Sb1 O4 Sb2 -14.5(2) 3_576 .
O3 Sb1 O4 Sb2 75.8(2) . .
O1 Sb1 O4 Sb2 -95.2(2) . .
O2 Sb1 O4 Sb2 134(2) . .
C7 Sb1 O4 Sb2 168.3(2) . .
O10 P2 O5 Co1 62.9(2) 3_576 .
O3 P2 O5 Co1 -63.8(2) . .
C31 P2 O5 Co1 -177.2(4) . .
C31A P2 O5 Co1 178.6(3) . .
O8 Co1 O5 P2 165.9(12) . .
N1 Co1 O5 P2 -171.8(2) . .
O7 Co1 O5 P2 0.9(2) . .
O1 Co1 O5 P2 -73.1(2) 3_576 .
O6 Co1 O5 P2 74.2(2) . .
O4 Sb2 O6 C30 -121.6(2) . .
O7 Sb2 O6 C30 145.1(2) . .
O10 Sb2 O6 C30 126.0(5) . .
O9 Sb2 O6 C30 58.0(2) . .
C1 Sb2 O6 C30 -29.7(2) . .
O4 Sb2 O6 Co1 103.97(9) . .
O7 Sb2 O6 Co1 10.69(9) . .
O10 Sb2 O6 Co1 -8.4(5) . .
O9 Sb2 O6 Co1 -76.50(9) . .
C1 Sb2 O6 Co1 -164.15(11) . .
O5 Co1 O6 C30 124.4(2) . .
O8 Co1 O6 C30 -51.6(2) . .
N1 Co1 O6 C30 32.0(3) . .
O7 Co1 O6 C30 -144.0(2) . .
O1 Co1 O6 C30 -122.0(2) 3_576 .
O5 Co1 O6 Sb2 -101.82(10) . .
O8 Co1 O6 Sb2 82.27(10) . .
N1 Co1 O6 Sb2 165.83(11) . .
O7 Co1 O6 Sb2 -10.13(8) . .
O1 Co1 O6 Sb2 11.78(19) 3_576 .
O4 Sb2 O7 Sb1 129.72(16) . 3_576
O10 Sb2 O7 Sb1 37.74(16) . 3_576
O6 Sb2 O7 Sb1 -138.80(17) . 3_576
O9 Sb2 O7 Sb1 -49.73(16) . 3_576
C1 Sb2 O7 Sb1 -55.5(13) . 3_576
O4 Sb2 O7 Co1 -102.41(10) . .
O10 Sb2 O7 Co1 165.62(10) . .
O6 Sb2 O7 Co1 -10.93(9) . .
O9 Sb2 O7 Co1 78.15(10) . .
C1 Sb2 O7 Co1 72.3(12) . .
O5 Co1 O7 Sb1 -106.54(10) . 3_576
O8 Co1 O7 Sb1 74.51(10) . 3_576
N1 Co1 O7 Sb1 5.5(8) . 3_576
O1 Co1 O7 Sb1 -9.63(8) 3_576 3_576
O6 Co1 O7 Sb1 157.23(11) . 3_576
O5 Co1 O7 Sb2 106.70(10) . .
O8 Co1 O7 Sb2 -72.25(10) . .
N1 Co1 O7 Sb2 -141.2(7) . .
O1 Co1 O7 Sb2 -156.39(11) 3_576 .
O6 Co1 O7 Sb2 10.48(9) . .
O5 Co1 O8 P1 -167.0(12) . 3_576
N1 Co1 O8 P1 170.71(16) . 3_576
O7 Co1 O8 P1 -1.99(15) . 3_576
O1 Co1 O8 P1 71.60(15) 3_576 3_576
O6 Co1 O8 P1 -74.78(14) . 3_576
O4 Sb2 O9 P1 -156(6) . 3_576
O7 Sb2 O9 P1 -19.19(15) . 3_576
O10 Sb2 O9 P1 -109.49(15) . 3_576
O6 Sb2 O9 P1 60.67(15) . 3_576
C1 Sb2 O9 P1 160.29(17) . 3_576
O4 Sb2 O10 P2 -91.5(2) . 3_576
O7 Sb2 O10 P2 2.1(2) . 3_576
O6 Sb2 O10 P2 20.9(6) . 3_576
O9 Sb2 O10 P2 89.1(2) . 3_576
C1 Sb2 O10 P2 177.0(2) . 3_576
